data_7031706
loop_
_publ_author_name
'Chakraborty, Pradip'
'Enachescu, Cristian'
'Humair, Arnaud'
'Egger, Leo'
'Delgado, Teresa'
'Tissot, Antoine'
'Gu\'en\'ee, Laure'
'Besnard, C\'eline'
'Bronisz, Robert'
'Hauser, Andreas'

_publ_section_title
;
 Light-induced spin-state switching in the mixed crystal series of the 2D
 coordination network {[Zn1-xFex(bbtr)3](BF4)2}\\infty : optical
 spectroscopy and cooperative effects.
;
_journal_issue 47
_journal_name_full 'Dalton transactions (Cambridge, England : 2003)'
_journal_page_first 17786
_journal_page_last 17796
_journal_paper_doi 10.1039/c4dt01728e
_journal_volume 43
_journal_year 2014
_chemical_formula_moiety 'C24 H36 Fe0.31 N18 Zn0.69, 2(B1 F4)'
_chemical_formula_sum 'C24 H36 B2 F8 Fe0.31 N18 Zn0.69'
_chemical_formula_weight 812.75
_chemical_name_systematic
;
 ?
;
_space_group_crystal_system trigonal
_space_group_IT_number 147
_space_group_name_Hall '-P 3'
_space_group_name_H-M_alt 'P -3'
_symmetry_space_group_name_Hall '-P 3'
_symmetry_space_group_name_H-M 'P -3'
_atom_sites_solution_hydrogens geom
_atom_sites_solution_primary direct
_audit_creation_date 2014-06-05
_audit_creation_method
;
Olex2 1.2-beta
(compiled 2014.05.21 svn.r2940 for OlexSys, GUI svn.r4846)
;
_cell_angle_alpha 90
_cell_angle_beta 90
_cell_angle_gamma 120
_cell_formula_units_Z 1
_cell_length_a 11.5915(3)
_cell_length_b 11.5915(3)
_cell_length_c 7.5372(2)
_cell_measurement_reflns_used 2597
_cell_measurement_temperature 10(2)
_cell_measurement_theta_max 27.7720
_cell_measurement_theta_min 1.9830
_cell_volume 877.04(4)
_computing_cell_refinement
;
CrysAlisPro, Agilent Technologies,
Version 1.171.36.28 (release 01-02-2013 CrysAlis171 .NET)
(compiled Feb  1 2013,16:14:44)
;
_computing_data_collection
;
CrysAlisPro, Agilent Technologies,
Version 1.171.36.28 (release 01-02-2013 CrysAlis171 .NET)
(compiled Feb  1 2013,16:14:44)
;
_computing_data_reduction
;
CrysAlisPro, Agilent Technologies,
Version 1.171.36.28 (release 01-02-2013 CrysAlis171 .NET)
(compiled Feb  1 2013,16:14:44)
;
_computing_molecular_graphics 'Olex2 (Dolomanov et al., 2009)'
_computing_publication_material 'Olex2 (Dolomanov et al., 2009)'
_computing_structure_refinement 'ShelXL (Sheldrick, 2008)'
_computing_structure_solution 'SIR2011 (Burla et al., 2007)'
_diffrn_ambient_temperature 10
_diffrn_measured_fraction_theta_full 0.912
_diffrn_measured_fraction_theta_max 0.968
_diffrn_measurement_details
;
  1 phi      0.50  360.00   0.5000    0.9977
omega____ theta____ kappa____ phi______ frames
   0.0000    0.0000    0.0000     -     719
;
_diffrn_measurement_device_type 'dectris-CrysAlisPro-abstract goniometer imported dectris images'
_diffrn_measurement_method '\p scans'
_diffrn_orient_matrix_UB_11 0.0304903000
_diffrn_orient_matrix_UB_12 0.0118810000
_diffrn_orient_matrix_UB_13 -0.0825594000
_diffrn_orient_matrix_UB_21 -0.0495794000
_diffrn_orient_matrix_UB_22 0.0098724000
_diffrn_orient_matrix_UB_23 -0.0356856000
_diffrn_orient_matrix_UB_31 0.0373435000
_diffrn_orient_matrix_UB_32 0.0673734000
_diffrn_orient_matrix_UB_33 0.0198078000
_diffrn_radiation_monochromator synchrotron
_diffrn_radiation_wavelength 0.69412
_diffrn_reflns_av_R_equivalents 0.0418
_diffrn_reflns_av_unetI/netI 0.0268
_diffrn_reflns_Laue_measured_fraction_full 0.912
_diffrn_reflns_Laue_measured_fraction_max 0.968
_diffrn_reflns_limit_h_max 13
_diffrn_reflns_limit_h_min -13
_diffrn_reflns_limit_k_max 12
_diffrn_reflns_limit_k_min -12
_diffrn_reflns_limit_l_max 8
_diffrn_reflns_limit_l_min -8
_diffrn_reflns_number 3555
_diffrn_reflns_point_group_measured_fraction_full 0.912
_diffrn_reflns_point_group_measured_fraction_max 0.968
_diffrn_reflns_theta_full 24.612
_diffrn_reflns_theta_max 24.090
_diffrn_reflns_theta_min 1.981
_diffrn_source synchrotron
_exptl_absorpt_coefficient_mu 0.666
_exptl_absorpt_correction_T_max 1.00000
_exptl_absorpt_correction_T_min 0.95569
_exptl_absorpt_correction_type multi-scan
_exptl_absorpt_process_details
;
CrysAlisPro, Agilent Technologies,
Version 1.171.36.28 (release 01-02-2013 CrysAlis171 .NET)
(compiled Feb  1 2013,16:14:44)
Empirical absorption correction using spherical harmonics,
 implemented in SCALE3 ABSPACK scaling algorithm.
;
_exptl_crystal_colour yellow
_exptl_crystal_colour_primary yellow
_exptl_crystal_density_diffrn 1.539
_exptl_crystal_description plate
_exptl_crystal_F_000 417
_exptl_crystal_size_max 0.15
_exptl_crystal_size_mid 0.15
_exptl_crystal_size_min 0.02
_refine_diff_density_max 0.493
_refine_diff_density_min -0.797
_refine_diff_density_rms 0.081
_refine_ls_extinction_method none
_refine_ls_goodness_of_fit_ref 1.112
_refine_ls_hydrogen_treatment constr
_refine_ls_matrix_type full
_refine_ls_number_parameters 81
_refine_ls_number_reflns 969
_refine_ls_number_restraints 0
_refine_ls_restrained_S_all 1.112
_refine_ls_R_factor_all 0.0420
_refine_ls_R_factor_gt 0.0410
_refine_ls_shift/su_max 0.000
_refine_ls_shift/su_mean 0.000
_refine_ls_structure_factor_coef Fsqd
_refine_ls_weighting_details 'w=1/[\s^2^(Fo^2^)+(0.0779P)^2^+0.5246P] where P=(Fo^2^+2Fc^2^)/3'
_refine_ls_weighting_scheme calc
_refine_ls_wR_factor_gt 0.1162
_refine_ls_wR_factor_ref 0.1186
_reflns_Friedel_coverage 0.000
_reflns_number_gt 928
_reflns_number_total 969
_reflns_threshold_expression 'I > 2\s(I)'
_cod_data_source_file c4dt01728e2.cif
_cod_data_source_block bbtr31c_10k_hs_m
_cod_depositor_comments 'Adding full bibliography for 7031703--7031707.cif.'
_cod_original_cell_volume 877.04(5)
_cod_database_code 7031706
_shelxl_version_number 2013-4
_chemical_oxdiff_formula 'Zn1 N18 C24 H36 B6 F12'
_shelx_space_group_comment
;
The symmetry employed for this shelxl refinement is uniquely defined
by the following loop, which should always be used as a source of
symmetry information in preference to the above space-group names.
They are only intended as comments.
;
_reflns_odcompleteness_completeness 94.40
_reflns_odcompleteness_iscentric 1
_reflns_odcompleteness_theta 25.71
_olex2_refinement_description
;
1. Fixed Uiso
 At 1.2 times of:
  All C(H) groups, All C(H,H) groups
2. Shared sites
{Zn1, Fe1}
3. Uiso/Uaniso restraints and constraints
Uanis(Zn1) = Uanis(Fe1)
4. Others
 Fixed Sof: Zn1(0.11502) Fe1(0.05167)
5.a Secondary CH2 refined with riding coordinates:
 C7(H7A,H7B), C6(H6A,H6B)
5.b Aromatic/amide H refined with riding coordinates:
 C4(H4), C5(H5)
;
_olex2_submission_special_instructions 'No special instructions were received'

loop_
_space_group_symop_operation_xyz
'x, y, z'
'-y, x-y, z'
'-x+y, -x, z'
'-x, -y, -z'
'y, -x+y, -z'
'x-y, x, -z'

loop_
_atom_site_label
_atom_site_type_symbol
_atom_site_fract_x
_atom_site_fract_y
_atom_site_fract_z
_atom_site_U_iso_or_equiv
_atom_site_adp_type
_atom_site_occupancy
_atom_site_site_symmetry_order
_atom_site_calc_flag
_atom_site_refinement_flags_posn
_atom_site_refinement_flags_adp
_atom_site_refinement_flags_occupancy
Zn1 Zn 0.0000 1.0000 0.0000 0.0154(3) Uani 0.6901 6 d S T P
F2 F 0.6667 1.3333 0.1634(3) 0.0210(6) Uani 1 3 d S T P
F1 F 0.56035(14) 1.21364(13) 0.41163(18) 0.0211(4) Uani 1 1 d . . .
N2 N 0.19004(19) 1.2845(2) 0.1182(2) 0.0174(5) Uani 1 1 d . . .
N3 N 0.29919(19) 1.35949(19) 0.2138(3) 0.0168(5) Uani 1 1 d . . .
N1 N 0.14666(19) 1.15990(19) 0.1666(2) 0.0166(5) Uani 1 1 d . . .
C4 C 0.3280(3) 1.2840(3) 0.3222(3) 0.0199(6) Uani 1 1 d . . .
H4 H 0.4008 1.3133 0.4021 0.024 Uiso 1 1 calc R . .
C5 C 0.2291(2) 1.1569(2) 0.2908(3) 0.0182(5) Uani 1 1 d . . .
H5 H 0.2197 1.0792 0.3467 0.022 Uiso 1 1 calc R . .
B1 B 0.6667 1.3333 0.3479(6) 0.0180(10) Uani 1 3 d S T P
C7 C 0.5105(2) 1.5378(2) 0.0879(3) 0.0174(5) Uani 1 1 d . . .
H7A H 0.5635 1.5156 0.1695 0.021 Uiso 1 1 calc R . .
H7B H 0.5617 1.6348 0.0648 0.021 Uiso 1 1 calc R . .
C6 C 0.3790(2) 1.5030(2) 0.1762(3) 0.0182(5) Uani 1 1 d . . .
H6A H 0.3968 1.5535 0.2884 0.022 Uiso 1 1 calc R . .
H6B H 0.3279 1.5296 0.0975 0.022 Uiso 1 1 calc R . .
Fe1 Fe 0.0000 1.0000 0.0000 0.0154(3) Uani 0.31 6 d S T P

loop_
_atom_site_aniso_label
_atom_site_aniso_U_11
_atom_site_aniso_U_22
_atom_site_aniso_U_33
_atom_site_aniso_U_23
_atom_site_aniso_U_13
_atom_site_aniso_U_12
Zn1 0.0145(3) 0.0145(3) 0.0170(4) 0.000 0.000 0.00727(17)
F2 0.0221(8) 0.0221(8) 0.0188(12) 0.000 0.000 0.0111(4)
F1 0.0210(8) 0.0206(8) 0.0200(8) 0.0023(5) 0.0026(5) 0.0090(6)
N2 0.0150(10) 0.0156(11) 0.0202(10) -0.0010(8) -0.0003(8) 0.0065(9)
N3 0.0165(11) 0.0165(11) 0.0169(10) -0.0002(7) 0.0002(7) 0.0080(9)
N1 0.0165(10) 0.0169(10) 0.0166(10) 0.0000(8) 0.0015(8) 0.0084(8)
C4 0.0195(13) 0.0225(13) 0.0180(12) 0.0012(9) 0.0006(9) 0.0107(11)
C5 0.0187(12) 0.0205(13) 0.0171(11) 0.0013(9) 0.0015(9) 0.0110(11)
B1 0.0170(15) 0.0170(15) 0.020(2) 0.000 0.000 0.0085(7)
C7 0.0185(13) 0.0152(12) 0.0175(12) -0.0002(9) -0.0012(9) 0.0077(10)
C6 0.0172(12) 0.0149(12) 0.0211(12) 0.0013(9) 0.0021(9) 0.0071(10)
Fe1 0.0145(3) 0.0145(3) 0.0170(4) 0.000 0.000 0.00727(17)

loop_
_atom_type_symbol
_atom_type_description
_atom_type_scat_dispersion_real
_atom_type_scat_dispersion_imag
_atom_type_scat_source
C C 0.0030 0.0020 'International Tables Vol C Tables 4.2.6.8 and 6.1.1.4'
H H 0.0000 0.0000 'International Tables Vol C Tables 4.2.6.8 and 6.1.1.4'
B B 0.0010 0.0010 'International Tables Vol C Tables 4.2.6.8 and 6.1.1.4'
F F 0.0170 0.0100 'International Tables Vol C Tables 4.2.6.8 and 6.1.1.4'
Fe Fe 0.3440 0.8130 'International Tables Vol C Tables 4.2.6.8 and 6.1.1.4'
N N 0.0060 0.0030 'International Tables Vol C Tables 4.2.6.8 and 6.1.1.4'
Zn Zn 0.3030 1.3800 'International Tables Vol C Tables 4.2.6.8 and 6.1.1.4'

loop_
_geom_angle_atom_site_label_1
_geom_angle_atom_site_label_2
_geom_angle_atom_site_label_3
_geom_angle
_geom_angle_site_symmetry_1
_geom_angle_site_symmetry_3
N1 Zn1 N1 90.13(7) 4_575 6_665
N1 Zn1 N1 180.0 4_575 .
N1 Zn1 N1 89.87(7) 5_455 .
N1 Zn1 N1 89.87(7) 6_665 2_675
N1 Zn1 N1 180.00(8) 6_665 3_465
N1 Zn1 N1 90.13(7) 4_575 5_455
N1 Zn1 N1 89.87(7) 4_575 3_465
N1 Zn1 N1 180.0 2_675 5_455
N1 Zn1 N1 89.87(7) 6_665 .
N1 Zn1 N1 90.13(7) 3_465 2_675
N1 Zn1 N1 90.13(7) 3_465 .
N1 Zn1 N1 90.13(7) 2_675 .
N1 Zn1 N1 90.13(7) 6_665 5_455
N1 Zn1 N1 89.87(7) 4_575 2_675
N1 Zn1 N1 89.87(7) 3_465 5_455
N1 N2 N3 106.37(18) . .
N2 N3 C4 111.4(2) . .
N2 N3 C6 119.23(19) . .
C4 N3 C6 128.8(2) . .
N2 N1 Zn1 118.64(14) . .
N2 N1 C5 109.41(19) . .
C5 N1 Zn1 129.66(16) . .
N3 C4 C5 104.3(2) . .
N1 C5 C4 108.4(2) . .
F2 B1 F1 110.03(19) . 2_775
F2 B1 F1 110.03(19) . .
F2 B1 F1 110.03(19) . 3_575
F1 B1 F1 108.91(19) 2_775 3_575
F1 B1 F1 108.91(19) 2_775 .
F1 B1 F1 108.91(19) . 3_575
C6 C7 C7 111.9(2) . 4_685
N3 C6 C7 111.3(2) . .

loop_
_geom_bond_atom_site_label_1
_geom_bond_atom_site_label_2
_geom_bond_distance
_geom_bond_site_symmetry_2
Zn1 N1 2.1796(19) 4_575
Zn1 N1 2.1797(19) .
Zn1 N1 2.1796(19) 3_465
Zn1 N1 2.1796(19) 6_665
Zn1 N1 2.1796(19) 2_675
Zn1 N1 2.1796(19) 5_455
F2 B1 1.391(5) .
F1 B1 1.402(2) .
N2 N3 1.332(3) .
N2 N1 1.322(3) .
N3 C4 1.356(3) .
N3 C6 1.471(3) .
N1 C5 1.351(3) .
C4 C5 1.362(4) .
B1 F1 1.402(2) 2_775
B1 F1 1.402(2) 3_575
C7 C7 1.539(4) 4_685
C7 C6 1.522(3) .

loop_
_geom_torsion_atom_site_label_1
_geom_torsion_atom_site_label_2
_geom_torsion_atom_site_label_3
_geom_torsion_atom_site_label_4
_geom_torsion
_geom_torsion_site_symmetry_1
Zn1 N1 C5 C4 162.28(17) .
N2 N3 C4 C5 -0.8(3) .
N2 N3 C6 C7 -108.5(2) .
N2 N1 C5 C4 0.1(3) .
N3 N2 N1 Zn1 -165.01(13) .
N3 N2 N1 C5 -0.6(2) .
N3 C4 C5 N1 0.4(3) .
N1 N2 N3 C4 0.9(2) .
N1 N2 N3 C6 173.60(19) .
C4 N3 C6 C7 62.8(3) .
C7 C7 C6 N3 59.0(3) 4_685
C6 N3 C4 C5 -172.7(2) .
